data_7008069
loop_
_publ_author_name
'Wang, Yong-Tao'
'Tong, Ming-Liang'
'Fan, Hai-Hua'
'Wang, He-Zhou'
'Chen, Xiao-Ming'

_publ_section_title
;
 Homochiral crystallization of helical coordination chains bridged by
 achiral ligands: can it be controlled by the ligand structure?
;
_journal_issue 3
_journal_name_full 'Dalton transactions (Cambridge, England : 2003)'
_journal_page_first 424
_journal_page_last 426
_journal_paper_doi 10.1039/b416412a
_journal_year 2005
_chemical_formula_sum 'C12 H8 Cd I2 N4 O'
_chemical_formula_weight 590.42
_chemical_name_systematic
;
?
;
_space_group_IT_number 4
_symmetry_cell_setting monoclinic
_symmetry_space_group_name_Hall 'P 2yb'
_symmetry_space_group_name_H-M 'P 1 21 1'
_atom_sites_solution_hydrogens geom
_atom_sites_solution_primary direct
_atom_sites_solution_secondary difmap
_audit_creation_method SHELXL-97
_cell_angle_alpha 90.00
_cell_angle_beta 112.356(19)
_cell_angle_gamma 90.00
_cell_formula_units_Z 2
_cell_length_a 7.057(7)
_cell_length_b 14.116(14)
_cell_length_c 8.743(9)
_cell_measurement_temperature 293(2)
_cell_volume 805.5(14)
_computing_cell_refinement 'Bruker SMART'
_computing_data_collection 'Bruker SMART'
_computing_data_reduction 'Bruker SAINT'
_computing_molecular_graphics 'Bruker SHELXTL'
_computing_publication_material 'Bruker SHELXTL'
_computing_structure_refinement 'SHELXL-97 (Sheldrick, 1997)'
_computing_structure_solution 'SHELXS-97 (Sheldrick, 1990)'
_diffrn_ambient_temperature 293(2)
_diffrn_measured_fraction_theta_full 0.883
_diffrn_measured_fraction_theta_max 0.883
_diffrn_measurement_device_type 'CCD area detector'
_diffrn_measurement_method 'phi and omega scans'
_diffrn_radiation_monochromator graphite
_diffrn_radiation_source 'fine-focus sealed tube'
_diffrn_radiation_type MoK\a
_diffrn_radiation_wavelength 0.71073
_diffrn_reflns_av_R_equivalents 0.0071
_diffrn_reflns_av_sigmaI/netI 0.0165
_diffrn_reflns_limit_h_max 3
_diffrn_reflns_limit_h_min -8
_diffrn_reflns_limit_k_max 13
_diffrn_reflns_limit_k_min -15
_diffrn_reflns_limit_l_max 10
_diffrn_reflns_limit_l_min -9
_diffrn_reflns_number 1597
_diffrn_reflns_theta_full 24.73
_diffrn_reflns_theta_max 24.73
_diffrn_reflns_theta_min 2.52
_exptl_absorpt_coefficient_mu 5.188
_exptl_absorpt_correction_T_max 0.6581
_exptl_absorpt_correction_T_min 0.5432
_exptl_absorpt_correction_type multi-scan
_exptl_absorpt_process_details 'SADABS (Sheldrick, 1996)'
_exptl_crystal_colour pale-yellow
_exptl_crystal_density_diffrn 2.434
_exptl_crystal_density_meas 0
_exptl_crystal_density_method 'not measured'
_exptl_crystal_description block
_exptl_crystal_F_000 540
_exptl_crystal_size_max 0.13
_exptl_crystal_size_mid 0.12
_exptl_crystal_size_min 0.09
_refine_diff_density_max 0.837
_refine_diff_density_min -0.673
_refine_diff_density_rms 0.129
_refine_ls_abs_structure_details 'Flack H D (1983), Acta Cryst. A39, 876-881'
_refine_ls_abs_structure_Flack -0.03(6)
_refine_ls_extinction_method none
_refine_ls_goodness_of_fit_ref 1.047
_refine_ls_hydrogen_treatment mixed
_refine_ls_matrix_type full
_refine_ls_number_parameters 181
_refine_ls_number_reflns 1595
_refine_ls_number_restraints 1
_refine_ls_restrained_S_all 1.046
_refine_ls_R_factor_all 0.0359
_refine_ls_R_factor_gt 0.0342
_refine_ls_shift/su_max 0.000
_refine_ls_shift/su_mean 0.000
_refine_ls_structure_factor_coef Fsqd
_refine_ls_weighting_details 'calc w=1/[\s^2^(Fo^2^)+(0.0488P)^2^+4.5649P] where P=(Fo^2^+2Fc^2^)/3'
_refine_ls_weighting_scheme calc
_refine_ls_wR_factor_gt 0.0872
_refine_ls_wR_factor_ref 0.0890
_reflns_number_gt 1548
_reflns_number_total 1595
_reflns_threshold_expression >2sigma(I)
_cod_data_source_file b416412a.txt
_cod_data_source_block compound_2
_cod_depositor_comments
;
The following automatic conversions were performed:
'_symmetry_cell_setting' value 'Monoclinic' changed to 'monoclinic'
according to '/home/saulius/struct/CIF-dictionaries/cif_core.dic'
dictionary named 'cif_core.dic' version 2.4.1 from 2010-06-29.

Automatic conversion script
Id: cif_fix_enum 1527 2010-12-29 10:47:43Z saulius 
;
_cod_original_sg_symbol_H-M P2(1)
_cod_database_code 7008069

loop_
_symmetry_equiv_pos_as_xyz
'x, y, z'
'-x, y+1/2, -z'

loop_
_atom_site_label
_atom_site_type_symbol
_atom_site_fract_x
_atom_site_fract_y
_atom_site_fract_z
_atom_site_U_iso_or_equiv
_atom_site_adp_type
_atom_site_occupancy
_atom_site_symmetry_multiplicity
_atom_site_calc_flag
_atom_site_refinement_flags
_atom_site_disorder_assembly
_atom_site_disorder_group
Cd1 Cd -0.04970(12) -0.30239(6) -0.49138(11) 0.0376(2) Uani 1 1 d . . .
O1 O -0.2289(11) -0.0352(6) -0.3190(10) 0.037(2) Uani 1 1 d . . .
N1 N -0.2786(14) -0.1792(9) -0.6659(13) 0.037(2) Uani 1 1 d . . .
N2 N -0.1077(14) -0.1769(9) -0.3275(13) 0.040(3) Uani 1 1 d . . .
N3 N -0.0440(16) -0.1516(9) -0.1633(14) 0.045(3) Uani 1 1 d . . .
N4 N -0.0159(16) 0.1022(9) 0.2508(13) 0.044(3) Uani 1 1 d . . .
C1 C -0.3646(19) -0.1829(12) -0.8301(18) 0.051(4) Uani 1 1 d . . .
H1A H -0.3482 -0.2369 -0.8846 0.061 Uiso 1 1 calc R . .
C2 C -0.476(2) -0.1089(14) -0.9204(17) 0.054(4) Uani 1 1 d . . .
H2A H -0.5340 -0.1134 -1.0351 0.065 Uiso 1 1 calc R . .
C3 C -0.505(2) -0.0288(12) -0.8455(18) 0.051(4) Uani 1 1 d . . .
H3A H -0.5798 0.0218 -0.9073 0.062 Uiso 1 1 calc R . .
C4 C -0.4182(18) -0.0249(11) -0.6735(18) 0.047(4) Uani 1 1 d . . .
H4A H -0.4342 0.0279 -0.6158 0.056 Uiso 1 1 calc R . .
C5 C -0.3078(15) -0.1029(10) -0.5930(15) 0.033(3) Uani 1 1 d . . .
C6 C -0.2138(15) -0.1059(9) -0.4157(15) 0.033(3) Uani 1 1 d . . .
C7 C -0.1152(18) -0.0686(10) -0.1643(16) 0.039(3) Uani 1 1 d . . .
C8 C -0.0868(16) -0.0082(10) -0.0212(15) 0.035(3) Uani 1 1 d . . .
C9 C -0.1559(18) 0.0831(9) -0.0369(17) 0.040(3) Uani 1 1 d . . .
H9A H -0.2262 0.1091 -0.1409 0.048 Uiso 1 1 calc R . .
C10 C -0.120(2) 0.1359(11) 0.1031(16) 0.046(3) Uani 1 1 d . . .
H10A H -0.1715 0.1972 0.0927 0.055 Uiso 1 1 calc R . .
C11 C 0.0510(16) 0.0133(11) 0.2698(17) 0.039(3) Uani 1 1 d . . .
H11A H 0.1210 -0.0105 0.3756 0.047 Uiso 1 1 calc R . .
C12 C 0.0178(18) -0.0442(11) 0.1343(17) 0.043(3) Uani 1 1 d . . .
H12A H 0.0655 -0.1062 0.1481 0.051 Uiso 1 1 calc R . .
I1 I 0.32604(16) -0.24887(10) -0.4783(2) 0.0833(5) Uani 1 1 d . . .
I2 I -0.25835(13) -0.43986(7) -0.71361(12) 0.0543(3) Uani 1 1 d . . .

loop_
_atom_site_aniso_label
_atom_site_aniso_U_11
_atom_site_aniso_U_22
_atom_site_aniso_U_33
_atom_site_aniso_U_23
_atom_site_aniso_U_13
_atom_site_aniso_U_12
Cd1 0.0399(4) 0.0395(6) 0.0334(5) -0.0006(4) 0.0140(3) -0.0032(4)
O1 0.032(4) 0.038(6) 0.039(5) -0.004(4) 0.011(4) 0.006(3)
N1 0.035(4) 0.042(7) 0.030(6) 0.003(5) 0.009(4) -0.002(5)
N2 0.038(5) 0.050(8) 0.029(6) -0.006(5) 0.010(4) 0.006(5)
N3 0.047(6) 0.043(8) 0.042(7) -0.001(5) 0.014(5) 0.006(5)
N4 0.052(6) 0.044(8) 0.032(6) -0.007(5) 0.012(5) 0.002(5)
C1 0.048(7) 0.059(11) 0.042(9) -0.011(7) 0.013(6) -0.004(7)
C2 0.046(7) 0.076(12) 0.033(8) 0.012(8) 0.005(6) -0.007(7)
C3 0.048(7) 0.059(11) 0.045(9) 0.018(7) 0.015(6) 0.004(6)
C4 0.039(6) 0.053(10) 0.052(9) -0.004(7) 0.021(6) 0.000(6)
C5 0.026(5) 0.037(8) 0.038(7) 0.000(6) 0.015(5) -0.007(5)
C6 0.026(5) 0.034(8) 0.042(7) 0.012(6) 0.016(5) 0.007(5)
C7 0.040(6) 0.040(9) 0.035(7) 0.010(6) 0.011(5) 0.007(6)
C8 0.033(5) 0.040(9) 0.036(7) -0.004(6) 0.017(5) -0.007(5)
C9 0.048(6) 0.021(7) 0.042(7) 0.001(5) 0.006(6) -0.006(5)
C10 0.062(7) 0.035(9) 0.035(8) 0.002(6) 0.011(6) 0.011(6)
C11 0.033(5) 0.049(10) 0.036(7) -0.006(6) 0.014(5) -0.006(6)
C12 0.037(6) 0.049(10) 0.044(8) 0.004(6) 0.016(6) 0.010(6)
I1 0.0552(5) 0.0685(9) 0.1408(12) 0.0134(8) 0.0538(7) -0.0092(5)
I2 0.0551(5) 0.0552(7) 0.0427(5) -0.0131(5) 0.0076(4) -0.0012(5)

loop_
_atom_type_symbol
_atom_type_description
_atom_type_scat_dispersion_real
_atom_type_scat_dispersion_imag
_atom_type_scat_source
C C 0.0033 0.0016 'International Tables Vol C Tables 4.2.6.8 and 6.1.1.4'
H H 0.0000 0.0000 'International Tables Vol C Tables 4.2.6.8 and 6.1.1.4'
N N 0.0061 0.0033 'International Tables Vol C Tables 4.2.6.8 and 6.1.1.4'
O O 0.0106 0.0060 'International Tables Vol C Tables 4.2.6.8 and 6.1.1.4'
Cd Cd -0.8075 1.2024 'International Tables Vol C Tables 4.2.6.8 and 6.1.1.4'
I I -0.4742 1.8119 'International Tables Vol C Tables 4.2.6.8 and 6.1.1.4'

loop_
_geom_angle_atom_site_label_1
_geom_angle_atom_site_label_2
_geom_angle_atom_site_label_3
_geom_angle
_geom_angle_site_symmetry_1
_geom_angle_site_symmetry_3
_geom_angle_publ_flag
N4 Cd1 N2 84.9(4) 2_545 . ?
N4 Cd1 N1 143.5(4) 2_545 . ?
N2 Cd1 N1 68.3(4) . . ?
N4 Cd1 I1 105.1(3) 2_545 . ?
N2 Cd1 I1 98.9(3) . . ?
N1 Cd1 I1 103.2(2) . . ?
N4 Cd1 I2 95.6(3) 2_545 . ?
N2 Cd1 I2 140.7(2) . . ?
N1 Cd1 I2 90.7(3) . . ?
I1 Cd1 I2 118.60(6) . . ?
C6 O1 C7 102.2(10) . . ?
C5 N1 C1 117.8(12) . . ?
C5 N1 Cd1 117.8(8) . . ?
C1 N1 Cd1 124.3(10) . . ?
C6 N2 N3 107.5(11) . . ?
C6 N2 Cd1 113.6(8) . . ?
N3 N2 Cd1 138.4(8) . . ?
C7 N3 N2 105.1(11) . . ?
C10 N4 C11 120.4(13) . . ?
C10 N4 Cd1 120.8(10) . 2 ?
C11 N4 Cd1 118.8(9) . 2 ?
N1 C1 C2 121.4(15) . . ?
C3 C2 C1 121.1(14) . . ?
C2 C3 C4 118.0(14) . . ?
C5 C4 C3 116.8(13) . . ?
N1 C5 C4 125.0(12) . . ?
N1 C5 C6 114.1(12) . . ?
C4 C5 C6 120.9(12) . . ?
N2 C6 O1 111.3(10) . . ?
N2 C6 C5 125.7(12) . . ?
O1 C6 C5 123.0(11) . . ?
N3 C7 O1 113.9(12) . . ?
N3 C7 C8 127.2(12) . . ?
O1 C7 C8 118.9(12) . . ?
C9 C8 C12 119.0(13) . . ?
C9 C8 C7 122.4(12) . . ?
C12 C8 C7 118.6(13) . . ?
C8 C9 C10 119.1(12) . . ?
N4 C10 C9 121.8(14) . . ?
N4 C11 C12 120.8(13) . . ?
C8 C12 C11 119.0(14) . . ?

loop_
_geom_bond_atom_site_label_1
_geom_bond_atom_site_label_2
_geom_bond_distance
_geom_bond_site_symmetry_2
_geom_bond_publ_flag
Cd1 N4 2.390(11) 2_545 ?
Cd1 N2 2.409(11) . ?
Cd1 N1 2.467(11) . ?
Cd1 I1 2.717(3) . ?
Cd1 I2 2.744(2) . ?
O1 C6 1.338(15) . ?
O1 C7 1.368(15) . ?
N1 C5 1.307(18) . ?
N1 C1 1.330(18) . ?
N2 C6 1.311(16) . ?
N2 N3 1.379(15) . ?
N3 C7 1.273(19) . ?
N4 C10 1.308(17) . ?
N4 C11 1.329(19) . ?
N4 Cd1 2.390(11) 2 ?
C1 C2 1.36(2) . ?
C2 C3 1.36(2) . ?
C3 C4 1.39(2) . ?
C4 C5 1.38(2) . ?
C5 C6 1.436(17) . ?
C7 C8 1.463(19) . ?
C8 C9 1.366(19) . ?
C8 C12 1.374(18) . ?
C9 C10 1.371(19) . ?
C11 C12 1.379(19) . ?
